data_7026145
loop_
_publ_author_name
'Hui, Joseph K.-H.'
'MacLachlan, Mark J.'

_publ_section_title
;
 Fibrous aggregates from dinuclear zinc(II) salphen complexes.
;
_journal_issue 31
_journal_name_full 'Dalton transactions (Cambridge, England : 2003)'
_journal_page_first 7310
_journal_page_last 7319
_journal_paper_doi 10.1039/c0dt00234h
_journal_volume 39
_journal_year 2010
_chemical_formula_sum 'C31 H41 N2 O8 S3 Zn'
_chemical_formula_weight 731.21
_chemical_name_systematic
;
?
;
_space_group_IT_number 14
_symmetry_cell_setting monoclinic
_symmetry_space_group_name_Hall '-P 2yn'
_symmetry_space_group_name_H-M 'P 1 21/n 1'
_atom_sites_solution_hydrogens geom
_atom_sites_solution_primary direct
_atom_sites_solution_secondary difmap
_audit_creation_method SHELXL-97
_cell_angle_alpha 90.000(5)
_cell_angle_beta 95.383(5)
_cell_angle_gamma 90.000(5)
_cell_formula_units_Z 4
_cell_length_a 9.395(5)
_cell_length_b 17.839(5)
_cell_length_c 20.303(5)
_cell_measurement_reflns_used 51720
_cell_measurement_temperature 173(2)
_cell_measurement_theta_max 26.5
_cell_measurement_theta_min 2.5
_cell_volume 3388(2)
_computing_structure_refinement 'SHELXL-97 (Sheldrick, 1997)'
_diffrn_ambient_temperature 173(2)
_diffrn_measured_fraction_theta_full 0.943
_diffrn_measured_fraction_theta_max 0.943
_diffrn_measurement_device_type 'Bruker X8 Apex II'
_diffrn_measurement_method 'area detector'
_diffrn_radiation_monochromator graphite
_diffrn_radiation_source 'fine-focus sealed tube'
_diffrn_radiation_type MoK\a
_diffrn_radiation_wavelength 0.71069
_diffrn_reflns_av_R_equivalents 0.0485
_diffrn_reflns_av_sigmaI/netI 0.0355
_diffrn_reflns_limit_h_max 11
_diffrn_reflns_limit_h_min -12
_diffrn_reflns_limit_k_max 22
_diffrn_reflns_limit_k_min -23
_diffrn_reflns_limit_l_max 18
_diffrn_reflns_limit_l_min -26
_diffrn_reflns_number 50704
_diffrn_reflns_theta_full 28.14
_diffrn_reflns_theta_max 28.14
_diffrn_reflns_theta_min 1.52
_exptl_absorpt_coefficient_mu 0.961
_exptl_absorpt_correction_T_max 0.825
_exptl_absorpt_correction_T_min 0.715
_exptl_absorpt_correction_type multi-scan
_exptl_crystal_colour orange
_exptl_crystal_density_diffrn 1.434
_exptl_crystal_density_meas ?
_exptl_crystal_density_method 'not measured'
_exptl_crystal_description block
_exptl_crystal_F_000 1532
_exptl_crystal_size_max 0.40
_exptl_crystal_size_mid 0.25
_exptl_crystal_size_min 0.20
_refine_diff_density_max 1.354
_refine_diff_density_min -0.987
_refine_diff_density_rms 0.095
_refine_ls_extinction_method none
_refine_ls_goodness_of_fit_ref 1.175
_refine_ls_hydrogen_treatment constr
_refine_ls_matrix_type full
_refine_ls_number_parameters 394
_refine_ls_number_reflns 7831
_refine_ls_number_restraints 0
_refine_ls_restrained_S_all 1.175
_refine_ls_R_factor_all 0.0850
_refine_ls_R_factor_gt 0.0667
_refine_ls_shift/su_max 2.556
_refine_ls_shift/su_mean 0.006
_refine_ls_structure_factor_coef Fsqd
_refine_ls_weighting_details 'calc w=1/[\s^2^(Fo^2^)+(0.0311P)^2^+13.9143P] where P=(Fo^2^+2Fc^2^)/3'
_refine_ls_weighting_scheme calc
_refine_ls_wR_factor_gt 0.1442
_refine_ls_wR_factor_ref 0.1539
_reflns_number_gt 6470
_reflns_number_total 7831
_reflns_threshold_expression >2sigma(I)
_cod_data_source_file c0dt00234h.txt
_cod_data_source_block mm121_0m
_cod_depositor_comments
;
The following automatic conversions were performed:

'_exptl_crystal_density_meas' value 'not measured' was changed to '?'
- the value is perceived as not measured.

Automatic conversion script
Id: cif_fix_values 3008 2015-01-20 13:52:24Z robertas 
;
_cod_original_sg_symbol_H-M P2(1)/n
_cod_database_code 7026145

loop_
_symmetry_equiv_pos_as_xyz
'x, y, z'
'-x+1/2, y+1/2, -z+1/2'
'-x, -y, -z'
'x-1/2, -y-1/2, z-1/2'

loop_
_atom_site_label
_atom_site_type_symbol
_atom_site_fract_x
_atom_site_fract_y
_atom_site_fract_z
_atom_site_U_iso_or_equiv
_atom_site_adp_type
_atom_site_occupancy
_atom_site_symmetry_multiplicity
_atom_site_calc_flag
_atom_site_refinement_flags
_atom_site_disorder_assembly
_atom_site_disorder_group
C1 C -0.1347(4) -0.0168(2) 0.1515(2) 0.0259(8) Uani 1 1 d . . .
C2 C -0.1323(5) -0.0620(3) 0.0940(2) 0.0339(10) Uani 1 1 d . . .
H2 H -0.0611 -0.0537 0.0660 0.041 Uiso 1 1 calc R . .
C3 C -0.2307(5) -0.1174(3) 0.0781(2) 0.0381(11) Uani 1 1 d . . .
H3 H -0.2255 -0.1453 0.0398 0.046 Uiso 1 1 calc R . .
C4 C -0.3379(5) -0.1321(3) 0.1189(2) 0.0359(11) Uani 1 1 d . . .
H4 H -0.4042 -0.1699 0.1084 0.043 Uiso 1 1 calc R . .
C5 C -0.3439(5) -0.0893(2) 0.1752(2) 0.0321(10) Uani 1 1 d . . .
H5 H -0.4152 -0.0992 0.2029 0.038 Uiso 1 1 calc R . .
C6 C -0.2463(4) -0.0313(2) 0.1923(2) 0.0256(8) Uani 1 1 d . . .
C7 C -0.2667(4) 0.0091(2) 0.2522(2) 0.0243(8) Uani 1 1 d . . .
H7 H -0.3420 -0.0059 0.2758 0.029 Uiso 1 1 calc R . .
C8 C 0.2673(4) 0.1770(2) 0.2484(2) 0.0256(8) Uani 1 1 d . . .
C9 C 0.4058(4) 0.1829(2) 0.2265(2) 0.0296(9) Uani 1 1 d . . .
H9 H 0.4222 0.1617 0.1860 0.036 Uiso 1 1 calc R . .
C10 C 0.5163(4) 0.2185(3) 0.2625(2) 0.0324(10) Uani 1 1 d . . .
H10 H 0.6048 0.2218 0.2457 0.039 Uiso 1 1 calc R . .
C11 C 0.4977(5) 0.2500(3) 0.3238(3) 0.0349(10) Uani 1 1 d . . .
H11 H 0.5722 0.2753 0.3476 0.042 Uiso 1 1 calc R . .
C12 C 0.3668(4) 0.2428(2) 0.3487(2) 0.0304(9) Uani 1 1 d . . .
H12 H 0.3545 0.2630 0.3899 0.037 Uiso 1 1 calc R . .
C13 C 0.2508(4) 0.2056(2) 0.3134(2) 0.0242(8) Uani 1 1 d . . .
C14 C 0.1255(4) 0.1943(2) 0.3482(2) 0.0231(8) Uani 1 1 d . . .
H14 H 0.1265 0.2147 0.3904 0.028 Uiso 1 1 calc R . .
C15 C -0.2116(4) 0.0976(2) 0.33683(19) 0.0200(8) Uani 1 1 d . . .
C16 C -0.1030(4) 0.1455(2) 0.36426(19) 0.0190(7) Uani 1 1 d . . .
C17 C -0.1126(4) 0.1763(2) 0.4275(2) 0.0209(8) Uani 1 1 d . . .
H17 H -0.0394 0.2066 0.4464 0.025 Uiso 1 1 calc R . .
C18 C -0.2301(4) 0.1617(2) 0.46152(19) 0.0209(8) Uani 1 1 d . . .
C19 C -0.3428(4) 0.1171(2) 0.4321(2) 0.0224(8) Uani 1 1 d . . .
C20 C -0.3324(4) 0.0844(2) 0.37150(19) 0.0203(8) Uani 1 1 d . . .
H20 H -0.4053 0.0534 0.3532 0.024 Uiso 1 1 calc R . .
C21 C -0.1335(4) 0.2303(2) 0.5555(2) 0.0282(9) Uani 1 1 d . . .
H21A H -0.1582 0.2454 0.5983 0.042 Uiso 1 1 calc R . .
H21B H -0.1177 0.2739 0.5295 0.042 Uiso 1 1 calc R . .
H21C H -0.0481 0.2005 0.5603 0.042 Uiso 1 1 calc R . .
C22 C -0.5781(4) 0.0683(2) 0.4393(2) 0.0225(8) Uani 1 1 d . . .
H22A H -0.5523 0.0164 0.4325 0.027 Uiso 1 1 calc R . .
H22B H -0.6115 0.0900 0.3968 0.027 Uiso 1 1 calc R . .
C23 C -0.6934(4) 0.0730(2) 0.4860(2) 0.0231(8) Uani 1 1 d . . .
H23A H -0.7235 0.1247 0.4896 0.028 Uiso 1 1 calc R . .
H23B H -0.6552 0.0564 0.5296 0.028 Uiso 1 1 calc R . .
C24 C -0.8219(4) 0.0249(2) 0.4623(2) 0.0226(8) Uani 1 1 d . . .
H24A H -0.7899 -0.0258 0.4545 0.027 Uiso 1 1 calc R . .
H24B H -0.8652 0.0446 0.4206 0.027 Uiso 1 1 calc R . .
C25 C -0.9343(4) 0.0228(2) 0.51229(19) 0.0209(8) Uani 1 1 d . . .
H25A H -0.8919 0.0013 0.5534 0.025 Uiso 1 1 calc R . .
H25B H -0.9635 0.0736 0.5214 0.025 Uiso 1 1 calc R . .
C100 C 0.0024(5) 0.2813(3) 0.1058(3) 0.0416(12) Uani 1 1 d . . .
H10D H 0.0878 0.2515 0.1107 0.062 Uiso 1 1 calc R . .
H10E H 0.0265 0.3323 0.0966 0.062 Uiso 1 1 calc R . .
H10F H -0.0612 0.2620 0.0701 0.062 Uiso 1 1 calc R . .
C101 C -0.2311(5) 0.3361(3) 0.1546(3) 0.0366(11) Uani 1 1 d . . .
H10A H -0.2906 0.3414 0.1903 0.055 Uiso 1 1 calc R . .
H10B H -0.2854 0.3139 0.1172 0.055 Uiso 1 1 calc R . .
H10C H -0.1975 0.3846 0.1425 0.055 Uiso 1 1 calc R . .
C200 C 0.1598(6) -0.0977(3) 0.2970(4) 0.0635(18) Uani 1 1 d . . .
H20A H 0.1476 -0.1013 0.3433 0.095 Uiso 1 1 calc R . .
H20B H 0.1912 -0.1452 0.2814 0.095 Uiso 1 1 calc R . .
H20C H 0.0705 -0.0844 0.2731 0.095 Uiso 1 1 calc R . .
C201 C 0.2847(6) -0.0361(4) 0.1976(3) 0.0605(16) Uani 1 1 d . . .
H20D H 0.3512 -0.0015 0.1812 0.091 Uiso 1 1 calc R . .
H20E H 0.1900 -0.0250 0.1781 0.091 Uiso 1 1 calc R . .
H20F H 0.3099 -0.0863 0.1862 0.091 Uiso 1 1 calc R . .
N1 N -0.1893(3) 0.06408(17) 0.27574(16) 0.0200(6) Uani 1 1 d . . .
N2 N 0.0118(3) 0.15807(18) 0.32551(16) 0.0208(7) Uani 1 1 d . . .
O1 O -0.0373(3) 0.03522(17) 0.16299(15) 0.0310(7) Uani 1 1 d . . .
O2 O 0.1664(3) 0.14458(17) 0.21033(14) 0.0289(6) Uani 1 1 d . . .
O3 O -0.4563(3) 0.10951(16) 0.46894(14) 0.0251(6) Uani 1 1 d . . .
O4 O -0.2472(3) 0.18725(16) 0.52333(14) 0.0267(6) Uani 1 1 d . . .
O50 O -0.1806(7) -0.0974(3) -0.0828(3) 0.0975(18) Uiso 1 1 d . . .
O100 O -0.1495(3) 0.19966(16) 0.18205(14) 0.0269(6) Uani 1 1 d . . .
O200 O 0.4321(4) -0.05896(19) 0.31195(19) 0.0432(8) Uani 1 1 d . . .
O300 O -0.3289(4) 0.2169(2) 0.0018(2) 0.0542(15) Uiso 1.000(13) 1 d . . .
Zn1 Zn -0.02880(5) 0.11619(3) 0.22931(2) 0.02212(12) Uani 1 1 d . . .
S100 S -0.08272(11) 0.27789(6) 0.18023(6) 0.0278(2) Uani 1 1 d . . .
S200 S 0.29031(13) -0.02782(7) 0.28444(7) 0.0415(3) Uani 1 1 d . . .
C300 C -0.1425(11) 0.1147(6) 0.0178(6) 0.047(2) Uiso 0.50 1 d P A 1
H30A H -0.0806 0.1358 -0.0123 0.070 Uiso 0.50 1 calc PR A 1
H30B H -0.1297 0.0614 0.0198 0.070 Uiso 0.50 1 calc PR A 1
H30C H -0.1196 0.1358 0.0610 0.070 Uiso 0.50 1 calc PR A 1
C301 C -0.4083(13) 0.0885(7) 0.0549(6) 0.046(3) Uiso 0.50 1 d P A 1
H30D H -0.5102 0.0943 0.0478 0.069 Uiso 0.50 1 calc PR A 1
H30E H -0.3745 0.1100 0.0969 0.069 Uiso 0.50 1 calc PR A 1
H30F H -0.3845 0.0362 0.0547 0.069 Uiso 0.50 1 calc PR A 1
S310 S -0.3251(3) 0.13588(15) -0.01025(14) 0.0431(6) Uiso 0.50 1 d P A 1
C310 C -0.2942(14) 0.0779(7) -0.0405(6) 0.059(3) Uiso 0.50 1 d P A 2
H31A H -0.2300 0.0904 -0.0729 0.088 Uiso 0.50 1 calc PR A 2
H31B H -0.3911 0.0831 -0.0595 0.088 Uiso 0.50 1 calc PR A 2
H31C H -0.2778 0.0270 -0.0262 0.088 Uiso 0.50 1 calc PR A 2
C311 C -0.3919(11) 0.1042(6) 0.0763(6) 0.035(2) Uiso 0.50 1 d P A 2
H31D H -0.3890 0.1321 0.1168 0.053 Uiso 0.50 1 calc PR A 2
H31E H -0.3728 0.0523 0.0861 0.053 Uiso 0.50 1 calc PR A 2
H31F H -0.4849 0.1090 0.0527 0.053 Uiso 0.50 1 calc PR A 2
S300 S -0.2641(3) 0.13874(15) 0.02815(14) 0.0403(6) Uiso 0.50 1 d P A 2

loop_
_atom_site_aniso_label
_atom_site_aniso_U_11
_atom_site_aniso_U_22
_atom_site_aniso_U_33
_atom_site_aniso_U_23
_atom_site_aniso_U_13
_atom_site_aniso_U_12
C1 0.028(2) 0.025(2) 0.025(2) 0.0000(16) 0.0012(16) 0.0053(16)
C2 0.039(2) 0.036(2) 0.028(2) -0.0048(19) 0.0073(19) 0.005(2)
C3 0.042(3) 0.038(3) 0.034(3) -0.015(2) -0.002(2) 0.005(2)
C4 0.032(2) 0.030(2) 0.044(3) -0.012(2) -0.004(2) 0.0018(18)
C5 0.031(2) 0.025(2) 0.041(3) -0.0066(19) 0.0077(19) -0.0024(17)
C6 0.026(2) 0.0203(19) 0.030(2) -0.0020(16) 0.0013(17) 0.0042(15)
C7 0.0225(19) 0.0200(18) 0.031(2) 0.0024(16) 0.0083(16) -0.0003(15)
C8 0.025(2) 0.024(2) 0.029(2) 0.0071(16) 0.0107(17) 0.0001(16)
C9 0.026(2) 0.029(2) 0.035(2) 0.0061(18) 0.0134(18) 0.0037(17)
C10 0.021(2) 0.035(2) 0.043(3) 0.015(2) 0.0126(18) 0.0019(17)
C11 0.024(2) 0.033(2) 0.048(3) 0.007(2) 0.0056(19) -0.0053(18)
C12 0.024(2) 0.029(2) 0.039(3) 0.0009(18) 0.0060(18) -0.0037(17)
C13 0.0215(18) 0.0214(19) 0.030(2) 0.0059(16) 0.0058(16) 0.0005(15)
C14 0.0241(19) 0.0207(18) 0.025(2) 0.0025(15) 0.0054(16) 0.0000(15)
C15 0.0196(18) 0.0210(18) 0.0196(19) 0.0034(14) 0.0031(15) 0.0006(14)
C16 0.0191(17) 0.0205(17) 0.0180(19) 0.0028(14) 0.0042(14) 0.0007(14)
C17 0.0194(17) 0.0180(17) 0.026(2) 0.0017(15) 0.0034(15) -0.0022(14)
C18 0.0215(18) 0.0197(18) 0.022(2) -0.0003(15) 0.0058(15) -0.0011(14)
C19 0.0194(17) 0.0226(18) 0.026(2) 0.0032(16) 0.0079(15) 0.0003(15)
C20 0.0191(17) 0.0185(17) 0.023(2) 0.0016(15) 0.0036(15) -0.0022(14)
C21 0.0228(19) 0.034(2) 0.028(2) -0.0090(18) 0.0047(17) -0.0051(17)
C22 0.0161(17) 0.0257(19) 0.026(2) 0.0012(16) 0.0061(15) -0.0021(14)
C23 0.0195(18) 0.026(2) 0.025(2) 0.0023(16) 0.0081(15) 0.0002(15)
C24 0.0176(17) 0.0251(19) 0.026(2) 0.0040(16) 0.0056(15) -0.0009(15)
C25 0.0190(18) 0.0219(18) 0.022(2) 0.0016(15) 0.0065(15) -0.0012(15)
C100 0.038(3) 0.041(3) 0.050(3) 0.015(2) 0.026(2) 0.006(2)
C101 0.036(2) 0.033(2) 0.042(3) 0.009(2) 0.011(2) 0.0084(19)
C200 0.039(3) 0.053(4) 0.101(5) -0.013(3) 0.020(3) -0.021(3)
C201 0.042(3) 0.073(4) 0.068(4) -0.009(3) 0.011(3) 0.016(3)
N1 0.0213(15) 0.0193(15) 0.0200(16) 0.0039(12) 0.0046(13) 0.0023(12)
N2 0.0217(16) 0.0207(16) 0.0206(17) 0.0024(13) 0.0062(13) -0.0013(12)
O1 0.0336(16) 0.0317(16) 0.0295(16) -0.0068(13) 0.0132(13) -0.0036(13)
O2 0.0239(14) 0.0381(17) 0.0260(16) 0.0003(13) 0.0092(12) -0.0024(12)
O3 0.0199(13) 0.0315(15) 0.0254(15) -0.0012(12) 0.0100(11) -0.0070(11)
O4 0.0251(14) 0.0328(16) 0.0235(15) -0.0072(12) 0.0092(12) -0.0076(12)
O100 0.0240(14) 0.0273(15) 0.0297(16) 0.0056(12) 0.0042(12) -0.0032(12)
O200 0.0321(17) 0.0343(18) 0.064(2) -0.0076(17) 0.0092(16) -0.0056(14)
Zn1 0.0217(2) 0.0243(2) 0.0214(2) 0.00131(19) 0.00701(17) -0.00141(18)
S100 0.0249(5) 0.0268(5) 0.0323(6) 0.0062(4) 0.0053(4) -0.0011(4)
S200 0.0318(6) 0.0299(6) 0.0642(9) -0.0096(6) 0.0120(6) -0.0026(5)

loop_
_atom_type_symbol
_atom_type_description
_atom_type_scat_dispersion_real
_atom_type_scat_dispersion_imag
_atom_type_scat_source
C C 0.0033 0.0016 'International Tables Vol C Tables 4.2.6.8 and 6.1.1.4'
H H 0.0000 0.0000 'International Tables Vol C Tables 4.2.6.8 and 6.1.1.4'
N N 0.0061 0.0033 'International Tables Vol C Tables 4.2.6.8 and 6.1.1.4'
O O 0.0106 0.0060 'International Tables Vol C Tables 4.2.6.8 and 6.1.1.4'
Zn Zn 0.2839 1.4301 'International Tables Vol C Tables 4.2.6.8 and 6.1.1.4'
S S 0.1246 0.1234 'International Tables Vol C Tables 4.2.6.8 and 6.1.1.4'

loop_
_geom_angle_atom_site_label_1
_geom_angle_atom_site_label_2
_geom_angle_atom_site_label_3
_geom_angle
_geom_angle_site_symmetry_1
O1 C1 C2 119.0(4) .
O1 C1 C6 124.5(4) .
C2 C1 C6 116.4(4) .
C3 C2 C1 122.7(4) .
C3 C2 H2 118.7 .
C1 C2 H2 118.7 .
C2 C3 C4 120.5(4) .
C2 C3 H3 119.7 .
C4 C3 H3 119.7 .
C5 C4 C3 118.6(4) .
C5 C4 H4 120.7 .
C3 C4 H4 120.7 .
C4 C5 C6 122.3(4) .
C4 C5 H5 118.8 .
C6 C5 H5 118.8 .
C5 C6 C1 119.4(4) .
C5 C6 C7 116.2(4) .
C1 C6 C7 124.4(4) .
N1 C7 C6 125.4(4) .
N1 C7 H7 117.3 .
C6 C7 H7 117.3 .
O2 C8 C9 119.0(4) .
O2 C8 C13 124.7(3) .
C9 C8 C13 116.3(4) .
C10 C9 C8 122.6(4) .
C10 C9 H9 118.7 .
C8 C9 H9 118.7 .
C9 C10 C11 120.8(4) .
C9 C10 H10 119.6 .
C11 C10 H10 119.6 .
C12 C11 C10 118.7(4) .
C12 C11 H11 120.6 .
C10 C11 H11 120.6 .
C11 C12 C13 122.1(4) .
C11 C12 H12 119.0 .
C13 C12 H12 119.0 .
C12 C13 C8 119.2(4) .
C12 C13 C14 116.3(4) .
C8 C13 C14 124.3(4) .
N2 C14 C13 125.3(4) .
N2 C14 H14 117.3 .
C13 C14 H14 117.3 .
C16 C15 C20 119.4(3) .
C16 C15 N1 116.4(3) .
C20 C15 N1 124.1(3) .
C15 C16 C17 119.5(3) .
C15 C16 N2 116.1(3) .
C17 C16 N2 124.4(3) .
C18 C17 C16 120.4(4) .
C18 C17 H17 119.8 .
C16 C17 H17 119.8 .
O4 C18 C17 124.7(4) .
O4 C18 C19 115.5(3) .
C17 C18 C19 119.8(4) .
O3 C19 C20 125.0(4) .
O3 C19 C18 114.7(3) .
C20 C19 C18 120.3(3) .
C19 C20 C15 120.3(4) .
C19 C20 H20 119.8 .
C15 C20 H20 119.8 .
O4 C21 H21A 109.5 .
O4 C21 H21B 109.5 .
H21A C21 H21B 109.5 .
O4 C21 H21C 109.5 .
H21A C21 H21C 109.5 .
H21B C21 H21C 109.5 .
O3 C22 C23 107.3(3) .
O3 C22 H22A 110.3 .
C23 C22 H22A 110.3 .
O3 C22 H22B 110.3 .
C23 C22 H22B 110.3 .
H22A C22 H22B 108.5 .
C22 C23 C24 111.4(3) .
C22 C23 H23A 109.4 .
C24 C23 H23A 109.4 .
C22 C23 H23B 109.4 .
C24 C23 H23B 109.4 .
H23A C23 H23B 108.0 .
C23 C24 C25 112.3(3) .
C23 C24 H24A 109.1 .
C25 C24 H24A 109.1 .
C23 C24 H24B 109.1 .
C25 C24 H24B 109.1 .
H24A C24 H24B 107.9 .
C25 C25 C24 112.6(4) 3_356
C25 C25 H25A 109.1 3_356
C24 C25 H25A 109.1 .
C25 C25 H25B 109.1 3_356
C24 C25 H25B 109.1 .
H25A C25 H25B 107.8 .
S100 C100 H10D 109.5 .
S100 C100 H10E 109.5 .
H10D C100 H10E 109.5 .
S100 C100 H10F 109.5 .
H10D C100 H10F 109.5 .
H10E C100 H10F 109.5 .
S100 C101 H10A 109.5 .
S100 C101 H10B 109.5 .
H10A C101 H10B 109.5 .
S100 C101 H10C 109.5 .
H10A C101 H10C 109.5 .
H10B C101 H10C 109.5 .
S200 C200 H20A 109.5 .
S200 C200 H20B 109.5 .
H20A C200 H20B 109.5 .
S200 C200 H20C 109.5 .
H20A C200 H20C 109.5 .
H20B C200 H20C 109.5 .
S200 C201 H20D 109.5 .
S200 C201 H20E 109.5 .
H20D C201 H20E 109.5 .
S200 C201 H20F 109.5 .
H20D C201 H20F 109.5 .
H20E C201 H20F 109.5 .
C7 N1 C15 121.7(3) .
C7 N1 Zn1 125.7(3) .
C15 N1 Zn1 112.6(2) .
C14 N2 C16 121.9(3) .
C14 N2 Zn1 125.6(3) .
C16 N2 Zn1 112.4(2) .
C1 O1 Zn1 128.7(3) .
C8 O2 Zn1 129.5(3) .
C19 O3 C22 116.8(3) .
C18 O4 C21 117.1(3) .
S100 O100 Zn1 117.55(17) .
S310 O300 S300 34.89(16) .
O1 Zn1 O2 91.92(12) .
O1 Zn1 O100 103.11(13) .
O2 Zn1 O100 101.82(12) .
O1 Zn1 N1 89.85(12) .
O2 Zn1 N1 158.83(13) .
O100 Zn1 N1 98.31(12) .
O1 Zn1 N2 153.05(13) .
O2 Zn1 N2 89.95(12) .
O100 Zn1 N2 102.80(12) .
N1 Zn1 N2 79.19(12) .
O100 S100 C100 105.7(2) .
O100 S100 C101 103.2(2) .
C100 S100 C101 97.7(2) .
O200 S200 C201 106.4(2) .
O200 S200 C200 106.6(3) .
C201 S200 C200 97.4(3) .
S310 C300 H30A 109.5 .
S310 C300 H30B 109.5 .
H30A C300 H30B 109.5 .
S310 C300 H30C 109.5 .
H30A C300 H30C 109.5 .
H30B C300 H30C 109.5 .
S310 C301 H30D 109.5 .
S310 C301 H30E 109.5 .
H30D C301 H30E 109.5 .
S310 C301 H30F 109.5 .
H30D C301 H30F 109.5 .
H30E C301 H30F 109.5 .
O300 S310 C300 101.0(4) .
O300 S310 C301 108.6(5) .
C300 S310 C301 97.8(6) .
S300 C310 H31A 109.5 .
S300 C310 H31B 109.5 .
H31A C310 H31B 109.5 .
S300 C310 H31C 109.5 .
H31A C310 H31C 109.5 .
H31B C310 H31C 109.5 .
S300 C311 H31D 109.5 .
S300 C311 H31E 109.5 .
H31D C311 H31E 109.5 .
S300 C311 H31F 109.5 .
H31D C311 H31F 109.5 .
H31E C311 H31F 109.5 .
O300 S300 C311 103.8(4) .
O300 S300 C310 104.1(5) .
C311 S300 C310 99.1(6) .

loop_
_geom_bond_atom_site_label_1
_geom_bond_atom_site_label_2
_geom_bond_distance
_geom_bond_site_symmetry_2
C1 O1 1.308(5) .
C1 C2 1.421(6) .
C1 C6 1.420(6) .
C2 C3 1.370(7) .
C2 H2 0.9300 .
C3 C4 1.387(7) .
C3 H3 0.9300 .
C4 C5 1.382(6) .
C4 H4 0.9300 .
C5 C6 1.404(6) .
C5 H5 0.9300 .
C6 C7 1.441(6) .
C7 N1 1.286(5) .
C7 H7 0.9300 .
C8 O2 1.301(5) .
C8 C9 1.418(5) .
C8 C13 1.436(6) .
C9 C10 1.368(6) .
C9 H9 0.9300 .
C10 C11 1.392(7) .
C10 H10 0.9300 .
C11 C12 1.378(6) .
C11 H11 0.9300 .
C12 C13 1.411(6) .
C12 H12 0.9300 .
C13 C14 1.443(5) .
C14 N2 1.296(5) .
C14 H14 0.9300 .
C15 C16 1.406(5) .
C15 C20 1.410(5) .
C15 N1 1.410(5) .
C16 C17 1.406(5) .
C16 N2 1.412(5) .
C17 C18 1.381(5) .
C17 H17 0.9300 .
C18 O4 1.359(5) .
C18 C19 1.412(5) .
C19 O3 1.365(4) .
C19 C20 1.373(5) .
C20 H20 0.9300 .
C21 O4 1.423(5) .
C21 H21A 0.9600 .
C21 H21B 0.9600 .
C21 H21C 0.9600 .
C22 O3 1.443(5) .
C22 C23 1.508(5) .
C22 H22A 0.9700 .
C22 H22B 0.9700 .
C23 C24 1.523(5) .
C23 H23A 0.9700 .
C23 H23B 0.9700 .
C24 C25 1.533(5) .
C24 H24A 0.9700 .
C24 H24B 0.9700 .
C25 C25 1.522(7) 3_356
C25 H25A 0.9700 .
C25 H25B 0.9700 .
C100 S100 1.775(5) .
C100 H10D 0.9600 .
C100 H10E 0.9600 .
C100 H10F 0.9600 .
C101 S100 1.777(5) .
C101 H10A 0.9600 .
C101 H10B 0.9600 .
C101 H10C 0.9600 .
C200 S200 1.784(5) .
C200 H20A 0.9600 .
C200 H20B 0.9600 .
C200 H20C 0.9600 .
C201 S200 1.765(6) .
C201 H20D 0.9600 .
C201 H20E 0.9600 .
C201 H20F 0.9600 .
N1 Zn1 2.072(3) .
N2 Zn1 2.092(3) .
O1 Zn1 1.971(3) .
O2 Zn1 1.975(3) .
O100 S100 1.532(3) .
O100 Zn1 2.054(3) .
O200 S200 1.502(4) .
O300 S310 1.466(5) .
O300 S300 1.593(5) .
C300 S310 1.796(11) .
C300 H30A 0.9600 .
C300 H30B 0.9600 .
C300 H30C 0.9600 .
C301 S310 1.809(13) .
C301 H30D 0.9600 .
C301 H30E 0.9600 .
C301 H30F 0.9600 .
C310 S300 1.768(13) .
C310 H31A 0.9600 .
C310 H31B 0.9600 .
C310 H31C 0.9600 .
C311 S300 1.732(11) .
C311 H31D 0.9600 .
C311 H31E 0.9600 .
C311 H31F 0.9600 .

loop_
_geom_torsion_atom_site_label_1
_geom_torsion_atom_site_label_2
_geom_torsion_atom_site_label_3
_geom_torsion_atom_site_label_4
_geom_torsion
_geom_torsion_site_symmetry_4
O1 C1 C2 C3 -179.7(4) .
C6 C1 C2 C3 -0.6(7) .
C1 C2 C3 C4 -0.6(7) .
C2 C3 C4 C5 0.6(7) .
C3 C4 C5 C6 0.5(7) .
C4 C5 C6 C1 -1.6(7) .
C4 C5 C6 C7 179.4(4) .
O1 C1 C6 C5 -179.3(4) .
C2 C1 C6 C5 1.6(6) .
O1 C1 C6 C7 -0.5(7) .
C2 C1 C6 C7 -179.5(4) .
C5 C6 C7 N1 -179.5(4) .
C1 C6 C7 N1 1.5(7) .
O2 C8 C9 C10 177.5(4) .
C13 C8 C9 C10 -4.7(6) .
C8 C9 C10 C11 1.2(7) .
C9 C10 C11 C12 1.7(7) .
C10 C11 C12 C13 -1.0(7) .
C11 C12 C13 C8 -2.7(6) .
C11 C12 C13 C14 172.9(4) .
O2 C8 C13 C12 -177.1(4) .
C9 C8 C13 C12 5.3(6) .
O2 C8 C13 C14 7.7(6) .
C9 C8 C13 C14 -169.9(4) .
C12 C13 C14 N2 -176.2(4) .
C8 C13 C14 N2 -0.9(6) .
C20 C15 C16 C17 3.6(5) .
N1 C15 C16 C17 -175.0(3) .
C20 C15 C16 N2 -177.8(3) .
N1 C15 C16 N2 3.6(5) .
C15 C16 C17 C18 -2.3(6) .
N2 C16 C17 C18 179.2(4) .
C16 C17 C18 O4 178.3(4) .
C16 C17 C18 C19 -1.5(6) .
O4 C18 C19 O3 3.3(5) .
C17 C18 C19 O3 -176.9(3) .
O4 C18 C19 C20 -175.8(3) .
C17 C18 C19 C20 4.0(6) .
O3 C19 C20 C15 178.3(4) .
C18 C19 C20 C15 -2.7(6) .
C16 C15 C20 C19 -1.1(6) .
N1 C15 C20 C19 177.4(4) .
O3 C22 C23 C24 -174.6(3) .
C22 C23 C24 C25 174.5(3) .
C23 C24 C25 C25 177.8(4) 3_356
C6 C7 N1 C15 -176.2(4) .
C6 C7 N1 Zn1 6.7(6) .
C16 C15 N1 C7 166.7(4) .
C20 C15 N1 C7 -11.8(6) .
C16 C15 N1 Zn1 -15.8(4) .
C20 C15 N1 Zn1 165.7(3) .
C13 C14 N2 C16 176.1(4) .
C13 C14 N2 Zn1 -6.7(6) .
C15 C16 N2 C14 -172.2(4) .
C17 C16 N2 C14 6.3(6) .
C15 C16 N2 Zn1 10.2(4) .
C17 C16 N2 Zn1 -171.2(3) .
C2 C1 O1 Zn1 169.5(3) .
C6 C1 O1 Zn1 -9.5(6) .
C9 C8 O2 Zn1 171.8(3) .
C13 C8 O2 Zn1 -5.8(6) .
C20 C19 O3 C22 -4.7(6) .
C18 C19 O3 C22 176.3(3) .
C23 C22 O3 C19 -175.2(3) .
C17 C18 O4 C21 -1.9(6) .
C19 C18 O4 C21 177.9(3) .
C1 O1 Zn1 O2 171.7(4) .
C1 O1 Zn1 O100 -85.7(4) .
C1 O1 Zn1 N1 12.8(4) .
C1 O1 Zn1 N2 78.0(5) .
C8 O2 Zn1 O1 -153.6(3) .
C8 O2 Zn1 O100 102.6(3) .
C8 O2 Zn1 N1 -59.1(5) .
C8 O2 Zn1 N2 -0.5(4) .
S100 O100 Zn1 O1 -128.43(18) .
S100 O100 Zn1 O2 -33.6(2) .
S100 O100 Zn1 N1 139.78(19) .
S100 O100 Zn1 N2 59.1(2) .
C7 N1 Zn1 O1 -11.3(3) .
C15 N1 Zn1 O1 171.4(3) .
C7 N1 Zn1 O2 -106.2(4) .
C15 N1 Zn1 O2 76.4(4) .
C7 N1 Zn1 O100 91.9(3) .
C15 N1 Zn1 O100 -85.4(3) .
C7 N1 Zn1 N2 -166.5(3) .
C15 N1 Zn1 N2 16.1(2) .
C14 N2 Zn1 O1 100.8(4) .
C16 N2 Zn1 O1 -81.8(4) .
C14 N2 Zn1 O2 6.6(3) .
C16 N2 Zn1 O2 -176.0(3) .
C14 N2 Zn1 O100 -95.5(3) .
C16 N2 Zn1 O100 81.9(3) .
C14 N2 Zn1 N1 168.3(3) .
C16 N2 Zn1 N1 -14.2(2) .
Zn1 O100 S100 C100 91.7(2) .
Zn1 O100 S100 C101 -166.3(2) .
S300 O300 S310 C300 -35.5(4) .
S300 O300 S310 C301 66.6(5) .
S310 O300 S300 C311 -86.6(5) .
S310 O300 S300 C310 16.7(5) .
